data_7245768
loop_
_publ_author_name
'Zhong, Yun-Jing'
'Zhu, Yu-Ying'
'Mo, Jin-Lin'
'Ye, Sheng-Lan'
'Luo, Wen-Dan'
'Huang, Xin'
'Chen, Wen-Bin'
'Dong, Wen'

_publ_section_title
;
 Syntheses, structures and magnetic properties of mononuclear, dinuclear
 and tetranuclear dysprosium(III) complexes based on
 azotetrazole-3-hydroxy-2-naphthoic acid
;
_journal_name_full CrystEngComm
_journal_paper_doi 10.1039/D2CE01303G
_journal_year 2022
_chemical_formula_moiety 'C36 H18 Dy N18 O9, 3(C6 H16 N), 2(H2 O), 3(H2 O)'
_chemical_formula_sum 'C54 H76 Dy N21 O14'
_chemical_formula_weight 1405.85
_space_group_crystal_system triclinic
_space_group_IT_number 2
_space_group_name_Hall '-P 1'
_space_group_name_H-M_alt 'P -1'
_atom_sites_solution_hydrogens mixed
_audit_creation_date 2022-09-08
_audit_creation_method
;
Olex2 1.2
(compiled 2018.05.29 svn.r3508 for OlexSys, GUI svn.r5506)
;
_audit_update_record
;
2022-09-14 deposited with the CCDC.	2022-11-07 downloaded from the CCDC.
;
_cell_angle_alpha 75.5730(10)
_cell_angle_beta 81.5450(10)
_cell_angle_gamma 73.268(2)
_cell_formula_units_Z 2
_cell_length_a 13.5498(2)
_cell_length_b 14.6671(2)
_cell_length_c 17.4729(3)
_cell_measurement_reflns_used 29848
_cell_measurement_temperature 100.00(10)
_cell_measurement_theta_max 73.3860
_cell_measurement_theta_min 2.6160
_cell_volume 3209.98(9)
_computing_cell_refinement 'CrysAlisPro 1.171.41.110a (Rigaku OD, 2021)'
_computing_data_collection 'CrysAlisPro 1.171.41.110a (Rigaku OD, 2021)'
_computing_data_reduction 'CrysAlisPro 1.171.41.110a (Rigaku OD, 2021)'
_computing_molecular_graphics 'Olex2 (Dolomanov et al., 2009)'
_computing_publication_material 'Olex2 (Dolomanov et al., 2009)'
_computing_structure_refinement 'ShelXL (Sheldrick, 2015)'
_diffrn_ambient_environment N~2~
_diffrn_ambient_temperature 100.00(10)
_diffrn_detector 'Hybrid Pixel Array Detector'
_diffrn_detector_area_resol_mean 10.0000
_diffrn_detector_type HyPix
_diffrn_measured_fraction_theta_full 0.998
_diffrn_measured_fraction_theta_max 0.971
_diffrn_measurement_details
;
List of Runs (angles in degrees, time in seconds):

  # Type    Start    End  Width  t~exp~   \w     \q     \k     \f   Frames
#--------------------------------------------------------------------------
  1  \w     83.00 171.00   0.50    0.43    --   99.00  61.00  60.00  176
  2  \w     86.00 172.00   0.50    0.43    --   99.00  88.00  88.00  172
  3  \w    103.00 171.00   0.50    0.43    --   99.00  61.00  30.00  136
  4  \w     89.00 167.00   0.50    0.43    --   99.00  45.00-180.00  156
  5  \w    -16.00  75.00   0.50    0.11    --   46.92 -88.00 -27.00  182
  6  \w     70.00 112.00   0.50    0.43    --   99.00-125.00  30.00   84
  7  \w     26.00  65.00   0.50    0.43    --   99.00-125.00 -90.00   78
  8  \w     76.00 111.00   0.50    0.43    --   99.00-125.00-150.00   70
  9  \w     26.00 104.00   0.50    0.43    --   99.00-125.00-180.00  156
 10  \w     27.00  53.00   0.50    0.43    --   99.00-125.00-150.00   52
 11  \w     72.00 112.00   0.50    0.43    --   99.00-125.00 -90.00   80
 12  \w     36.00  79.00   0.50    0.43    --   99.00 -94.00-150.00   86
 13  \w     50.00  83.00   0.50    0.43    --   99.00-125.00 -60.00   66
 14  \w     87.00 112.00   0.50    0.43    --   99.00-125.00 -60.00   50
 15  \w     33.00  98.00   0.50    0.43    --   99.00 -94.00  90.00  130
 16  \w     39.00 106.00   0.50    0.43    --   99.00 -94.00  30.00  134
 17  \w     54.00 102.00   0.50    0.43    --   99.00 -88.00 -27.00   96
 18  \w     26.00  92.00   0.50    0.43    --   99.00 -77.00 -90.00  132
 19  \w     28.00  53.00   0.50    0.43    --   99.00 -45.00-150.00   50
 20  \w     28.00  53.00   0.50    0.43    --   99.00 -45.00-180.00   50
 21  \w     31.00  71.00   0.50    0.43    --   99.00 -61.00 -30.00   80
 22  \w     37.00  63.00   0.50    0.43    --   99.00 -61.00 150.00   52
 23  \w    -11.00  29.00   0.50    0.11    --  -46.92  19.00-150.00   80
 24  \w    -24.00  25.00   0.50    0.11    --  -46.92  19.00   0.00   98
 25  \w    -23.00  14.00   0.50    0.11    --  -46.92  19.00  30.00   74
 26  \w    -37.00  24.00   0.50    0.11    --  -46.92  37.00 120.00  122
 27  \w    -48.00   0.00   0.50    0.11    --  -46.92  88.00  88.00   96
 28  \w    -57.00 -31.00   0.50    0.43    --  -99.00 108.00  82.23   52
 29  \w    -90.00 -64.00   0.50    0.43    --  -99.00  88.00  88.00   52
 30  \w   -107.00 -80.00   0.50    0.43    --  -99.00 108.00  82.23   54
 31  \w   -107.00 -30.00   0.50    0.43    --  -99.00 108.00 -53.69  154
 32  \w   -104.00 -58.00   0.50    0.43    --  -99.00  77.00 -90.00   92
 33  \w    -54.00 -28.00   0.50    0.43    --  -99.00  61.00-180.00   52
 34  \w    -79.00 -36.00   0.50    0.11    --  -46.92 -37.00  60.00   86
 35  \w   -119.00 -86.00   0.50    0.11    --  -46.92 -37.00  60.00   66
 36  \w    -68.00 -41.00   0.50    0.43    --  -99.00  61.00 150.00   54
 37  \w   -170.00-102.00   0.50    0.43    --  -99.00 -15.00  30.00  136
 38  \w   -173.00-132.00   0.50    0.43    --  -99.00 -15.00   0.00   82
 39  \w   -169.00 -87.00   0.50    0.43    --  -99.00 -88.00 -27.00  164
 40  \w   -112.00 -84.00   0.50    0.11    --  -46.92-125.00  90.00   56
 41  \w   -119.00 -75.00   0.50    0.11    --  -46.92-125.00 120.00   88
;
_diffrn_measurement_device 'four-circle diffractometer'
_diffrn_measurement_device_type 'XtaLAB Synergy R, DW system, HyPix'
_diffrn_measurement_method '\w scans'
_diffrn_orient_matrix_type 'CrysAlisPro convention (1999,Acta A55,543-557)'
_diffrn_orient_matrix_UB_11 -0.0776327000
_diffrn_orient_matrix_UB_12 0.0224257000
_diffrn_orient_matrix_UB_13 0.0709814000
_diffrn_orient_matrix_UB_21 0.0869921000
_diffrn_orient_matrix_UB_22 0.0103702000
_diffrn_orient_matrix_UB_23 0.0422721000
_diffrn_orient_matrix_UB_31 -0.0243756000
_diffrn_orient_matrix_UB_32 0.1096412000
_diffrn_orient_matrix_UB_33 -0.0389595000
_diffrn_radiation_monochromator mirror
_diffrn_radiation_probe x-ray
_diffrn_radiation_type CuK\a
_diffrn_radiation_wavelength 1.54184
_diffrn_reflns_av_R_equivalents 0.0501
_diffrn_reflns_av_unetI/netI 0.0426
_diffrn_reflns_Laue_measured_fraction_full 0.998
_diffrn_reflns_Laue_measured_fraction_max 0.971
_diffrn_reflns_limit_h_max 16
_diffrn_reflns_limit_h_min -16
_diffrn_reflns_limit_k_max 18
_diffrn_reflns_limit_k_min -17
_diffrn_reflns_limit_l_max 20
_diffrn_reflns_limit_l_min -21
_diffrn_reflns_number 44179
_diffrn_reflns_point_group_measured_fraction_full 0.998
_diffrn_reflns_point_group_measured_fraction_max 0.971
_diffrn_reflns_theta_full 67.684
_diffrn_reflns_theta_max 73.786
_diffrn_reflns_theta_min 2.620
_diffrn_source 'Rotating-anode X-ray tube'
_diffrn_source_type 'Rigaku (Cu) X-ray Source'
_exptl_absorpt_coefficient_mu 6.884
_exptl_absorpt_correction_T_max 1.00000
_exptl_absorpt_correction_T_min 0.65923
_exptl_absorpt_correction_type multi-scan
_exptl_absorpt_process_details
;
CrysAlisPro 1.171.41.110a (Rigaku Oxford Diffraction, 2021)
Empirical absorption correction using spherical harmonics,
implemented in SCALE3 ABSPACK scaling algorithm.
;
_exptl_crystal_colour red
_exptl_crystal_colour_primary red
_exptl_crystal_density_diffrn 1.455
_exptl_crystal_description block
_exptl_crystal_F_000 1450
_exptl_crystal_size_max 0.2
_exptl_crystal_size_mid 0.15
_exptl_crystal_size_min 0.1
_refine_diff_density_max 1.654
_refine_diff_density_min -1.492
_refine_diff_density_rms 0.094
_refine_ls_extinction_method none
_refine_ls_goodness_of_fit_ref 1.067
_refine_ls_hydrogen_treatment constr
_refine_ls_matrix_type full
_refine_ls_number_parameters 799
_refine_ls_number_reflns 12616
_refine_ls_number_restraints 0
_refine_ls_restrained_S_all 1.067
_refine_ls_R_factor_all 0.0514
_refine_ls_R_factor_gt 0.0476
_refine_ls_shift/su_max 0.001
_refine_ls_shift/su_mean 0.000
_refine_ls_structure_factor_coef Fsqd
_refine_ls_weighting_details 'w=1/[\s^2^(Fo^2^)+(0.0328P)^2^+12.3491P] where P=(Fo^2^+2Fc^2^)/3'
_refine_ls_weighting_scheme calc
_refine_ls_wR_factor_gt 0.1184
_refine_ls_wR_factor_ref 0.1201
_reflns_Friedel_coverage 0.000
_reflns_number_gt 11743
_reflns_number_total 12616
_reflns_threshold_expression 'I > 2\s(I)'
_cod_data_source_file d2ce01303g2.cif
_cod_data_source_block 0409-6zyj_auto_sq
_cod_database_code 7245768
_shelx_shelxl_version_number 2014/7
_chemical_oxdiff_formula 'C H O N Dy'
_shelx_space_group_comment
;
The symmetry employed for this shelxl refinement is uniquely defined
by the following loop, which should always be used as a source of
symmetry information in preference to the above space-group names.
They are only intended as comments.
;
_shelx_estimated_absorpt_t_max 0.546
_shelx_estimated_absorpt_t_min 0.340
_diffrn_oxdiff_digest_frames
;
0171c65252fced743ebd9ff8129cb0836a0004322e4
;
_reflns_odcompleteness_completeness 99.97
_reflns_odcompleteness_iscentric 1
_reflns_odcompleteness_theta 66.97
_olex2_refinement_description
;
1. Fixed Uiso
 At 1.2 times of:
  All C(H) groups, All C(H,H) groups, All N(H) groups
 At 1.5 times of:
  All C(H,H,H) groups, All O(H,H) groups
2.a Free rotating group:
 O10(H10B,H10C), O11(H11A,H11B)
2.b Ternary CH refined with riding coordinates:
 N19(H19A), N20(H20A), N21(H21A)
2.c Secondary CH2 refined with riding coordinates:
 C37(H37A,H37B), C39(H39A,H39B), C41(H41A,H41B), C43(H43A,H43B), C45(H45A,
 H45B), C47(H47A,H47B), C49(H49A,H49B), C52(H52A,H52B), C53(H53A,H53B)
2.d Aromatic/amide H refined with riding coordinates:
 N2(H2), N10(H10), N16(H16), C5(H5), C7(H7), C8(H8), C9(H9), C10(H10A),
 C17(H17), C19(H19), C20(H20), C21(H21), C22(H22), C29(H29), C31(H31), C32(H32),
  C33(H33), C34(H34)
2.e Idealised Me refined as rotating group:
 C38(H38A,H38B,H38C), C40(H40A,H40B,H40C), C42(H42A,H42B,H42C), C44(H44A,H44B,
 H44C), C46(H46A,H46B,H46C), C48(H48A,H48B,H48C), C50(H50A,H50B,H50C), C51(H51A,
 H51B,H51C), C54(H54A,H54B,H54C)
;
_olex2_submission_special_instructions 'No special instructions were received'
_oxdiff_exptl_absorpt_empirical_details
;
Empirical correction (ABSPACK) includes:
- Absorption correction using spherical harmonics
- Frame scaling
;
_oxdiff_exptl_absorpt_empirical_full_max 2.221
_oxdiff_exptl_absorpt_empirical_full_min 0.651

loop_
_space_group_symop_operation_xyz
'x, y, z'
'-x, -y, -z'

loop_
_atom_site_label
_atom_site_type_symbol
_atom_site_fract_x
_atom_site_fract_y
_atom_site_fract_z
_atom_site_U_iso_or_equiv
_atom_site_adp_type
_atom_site_occupancy
_atom_site_site_symmetry_order
_atom_site_calc_flag
_atom_site_refinement_flags_posn
_atom_site_refinement_flags_adp
_atom_site_refinement_flags_occupancy
_atom_site_disorder_assembly
_atom_site_disorder_group
Dy1 Dy 0.78530(2) 0.30831(2) 0.76412(2) 0.02027(7) Uani 1 1 d . . . . .
O1 O 0.8581(2) 0.14070(19) 0.80121(17) 0.0251(6) Uani 1 1 d . . . . .
O2 O 0.8463(2) -0.0198(2) 0.78844(19) 0.0336(7) Uani 1 1 d . . . . .
O3 O 0.9632(3) -0.1551(2) 0.83845(19) 0.0334(7) Uani 1 1 d . . . . .
O4 O 0.7364(2) 0.2494(2) 0.66903(17) 0.0283(6) Uani 1 1 d . . . . .
O5 O 0.8070(3) 0.1942(3) 0.5464(2) 0.0506(10) Uani 1 1 d . . . . .
O6 O 0.7282(4) 0.1131(4) 0.4968(2) 0.0679(14) Uani 1 1 d . . . . .
O7 O 0.9268(2) 0.2944(2) 0.67207(16) 0.0253(6) Uani 1 1 d . . . . .
O8 O 1.0902(3) 0.1755(2) 0.6388(2) 0.0415(8) Uani 1 1 d . . . . .
O9 O 1.1667(3) 0.1980(3) 0.5172(2) 0.0506(10) Uani 1 1 d . . . . .
N1 N 0.8437(3) 0.4378(2) 0.7951(2) 0.0227(7) Uani 1 1 d . . . . .
N2 N 0.8154(3) 0.5354(2) 0.7820(2) 0.0257(7) Uani 1 1 d . . . . .
H2 H 0.7601 0.5738 0.7589 0.031 Uiso 1 1 calc R . . . .
N3 N 0.8837(3) 0.5646(2) 0.8094(2) 0.0255(7) Uani 1 1 d . . . . .
N4 N 0.9589(3) 0.4873(2) 0.8416(2) 0.0236(7) Uani 1 1 d . . . . .
N5 N 0.9874(3) 0.3152(2) 0.8599(2) 0.0216(7) Uani 1 1 d . . . . .
N6 N 0.9445(2) 0.2547(2) 0.84556(19) 0.0194(6) Uani 1 1 d . . . . .
N7 N 0.7150(3) 0.2890(2) 0.9021(2) 0.0241(7) Uani 1 1 d . . . . .
N8 N 0.7372(3) 0.3067(2) 0.9691(2) 0.0271(7) Uani 1 1 d . . . . .
N9 N 0.6662(3) 0.2876(2) 1.0258(2) 0.0285(8) Uani 1 1 d . . . . .
N10 N 0.5965(3) 0.2572(2) 0.9988(2) 0.0272(7) Uani 1 1 d . . . . .
H10 H 0.5417 0.2403 1.0253 0.033 Uiso 1 1 calc R . . . .
N11 N 0.5774(3) 0.2296(2) 0.8732(2) 0.0246(7) Uani 1 1 d . . . . .
N12 N 0.6248(3) 0.2356(2) 0.80422(19) 0.0222(7) Uani 1 1 d . . . . .
N13 N 0.6286(3) 0.4445(2) 0.7554(2) 0.0251(7) Uani 1 1 d . . . . .
N14 N 0.5458(3) 0.4744(3) 0.8047(2) 0.0310(8) Uani 1 1 d . . . . .
N15 N 0.4960(3) 0.5634(3) 0.7724(2) 0.0327(8) Uani 1 1 d . . . . .
N16 N 0.5436(3) 0.5946(3) 0.7017(2) 0.0318(8) Uani 1 1 d . . . . .
H16 H 0.5250 0.6515 0.6686 0.038 Uiso 1 1 calc R . . . .
N17 N 0.6947(3) 0.5220(2) 0.6260(2) 0.0260(7) Uani 1 1 d . . . . .
N18 N 0.7702(3) 0.4456(2) 0.6357(2) 0.0228(7) Uani 1 1 d . . . . .
C1 C 0.9312(3) 0.4110(3) 0.8317(2) 0.0203(8) Uani 1 1 d . . . . .
C2 C 0.9890(3) 0.1558(3) 0.8700(2) 0.0218(8) Uani 1 1 d . . . . .
C3 C 0.9392(3) 0.0990(3) 0.8426(2) 0.0216(8) Uani 1 1 d . . . . .
C4 C 0.9798(3) -0.0046(3) 0.8562(2) 0.0250(8) Uani 1 1 d . . . . .
C5 C 1.0641(3) -0.0485(3) 0.8991(3) 0.0269(9) Uani 1 1 d . . . . .
H5 H 1.0910 -0.1173 0.9074 0.032 Uiso 1 1 calc R . . . .
C6 C 1.1129(3) 0.0052(3) 0.9314(2) 0.0255(8) Uani 1 1 d . . . . .
C7 C 1.1969(4) -0.0440(3) 0.9781(3) 0.0320(10) Uani 1 1 d . . . . .
H7 H 1.2235 -0.1126 0.9843 0.038 Uiso 1 1 calc R . . . .
C8 C 1.2407(4) 0.0052(3) 1.0145(3) 0.0344(10) Uani 1 1 d . . . . .
H8 H 1.2983 -0.0285 1.0449 0.041 Uiso 1 1 calc R . . . .
C9 C 1.1996(3) 0.1061(3) 1.0065(3) 0.0311(9) Uani 1 1 d . . . . .
H9 H 1.2280 0.1400 1.0338 0.037 Uiso 1 1 calc R . . . .
C10 C 1.1187(3) 0.1575(3) 0.9599(2) 0.0256(8) Uani 1 1 d . . . . .
H10A H 1.0931 0.2261 0.9550 0.031 Uiso 1 1 calc R . . . .
C11 C 1.0737(3) 0.1091(3) 0.9197(2) 0.0222(8) Uani 1 1 d . . . . .
C12 C 0.9298(3) -0.0666(3) 0.8279(3) 0.0285(9) Uani 1 1 d . . . . .
C13 C 0.6283(3) 0.2584(3) 0.9233(2) 0.0234(8) Uani 1 1 d . . . . .
C14 C 0.5900(3) 0.2066(3) 0.7455(2) 0.0253(8) Uani 1 1 d . . . . .
C15 C 0.6596(3) 0.2099(3) 0.6768(3) 0.0273(9) Uani 1 1 d . . . . .
C16 C 0.6478(4) 0.1670(3) 0.6142(3) 0.0339(10) Uani 1 1 d . . . . .
C17 C 0.5617(4) 0.1356(4) 0.6175(3) 0.0379(11) Uani 1 1 d . . . . .
H17 H 0.5535 0.1085 0.5756 0.045 Uiso 1 1 calc R . . . .
C18 C 0.4836(4) 0.1419(3) 0.6814(3) 0.0315(10) Uani 1 1 d . . . . .
C19 C 0.3932(4) 0.1130(4) 0.6797(3) 0.0410(12) Uani 1 1 d . . . . .
H19 H 0.3842 0.0910 0.6351 0.049 Uiso 1 1 calc R . . . .
C20 C 0.3185(4) 0.1164(4) 0.7417(3) 0.0433(12) Uani 1 1 d . . . . .
H20 H 0.2572 0.0983 0.7397 0.052 Uiso 1 1 calc R . . . .
C21 C 0.3334(4) 0.1465(4) 0.8073(3) 0.0420(12) Uani 1 1 d . . . . .
H21 H 0.2819 0.1478 0.8505 0.050 Uiso 1 1 calc R . . . .
C22 C 0.4206(4) 0.1745(3) 0.8116(3) 0.0339(10) Uani 1 1 d . . . . .
H22 H 0.4287 0.1939 0.8578 0.041 Uiso 1 1 calc R . . . .
C23 C 0.4978(3) 0.1748(3) 0.7485(3) 0.0273(9) Uani 1 1 d . . . . .
C24 C 0.7299(5) 0.1560(4) 0.5484(3) 0.0437(12) Uani 1 1 d . . . . .
C25 C 0.6252(3) 0.5201(3) 0.6932(3) 0.0256(8) Uani 1 1 d . . . . .
C26 C 0.8468(3) 0.4305(3) 0.5746(2) 0.0236(8) Uani 1 1 d . . . . .
C27 C 0.9269(3) 0.3462(3) 0.5988(2) 0.0245(8) Uani 1 1 d . . . . .
C28 C 1.0119(3) 0.3161(3) 0.5426(3) 0.0286(9) Uani 1 1 d . . . . .
C29 C 1.0153(3) 0.3727(3) 0.4676(3) 0.0290(9) Uani 1 1 d . . . . .
H29 H 1.0726 0.3535 0.4313 0.035 Uiso 1 1 calc R . . . .
C30 C 0.9369(3) 0.4587(3) 0.4419(3) 0.0280(9) Uani 1 1 d . . . . .
C31 C 0.9460(4) 0.5148(3) 0.3639(3) 0.0313(9) Uani 1 1 d . . . . .
H31 H 1.0049 0.4945 0.3292 0.038 Uiso 1 1 calc R . . . .
C32 C 0.8713(4) 0.5979(3) 0.3375(3) 0.0346(10) Uani 1 1 d . . . . .
H32 H 0.8781 0.6352 0.2850 0.042 Uiso 1 1 calc R . . . .
C33 C 0.7850(4) 0.6274(3) 0.3887(3) 0.0347(10) Uani 1 1 d . . . . .
H33 H 0.7328 0.6847 0.3702 0.042 Uiso 1 1 calc R . . . .
C34 C 0.7737(4) 0.5751(3) 0.4657(3) 0.0309(9) Uani 1 1 d . . . . .
H34 H 0.7140 0.5970 0.4990 0.037 Uiso 1 1 calc R . . . .
C35 C 0.8496(3) 0.4896(3) 0.4951(2) 0.0258(8) Uani 1 1 d . . . . .
C36 C 1.0962(4) 0.2255(3) 0.5646(3) 0.0358(10) Uani 1 1 d . . . . .
O10 O 0.8168(3) 0.7363(2) 0.8682(2) 0.0367(7) Uani 1 1 d . . . . .
H10B H 0.8408 0.6835 0.8499 0.055 Uiso 1 1 d G . . . .
H10C H 0.8629 0.7690 0.8508 0.055 Uiso 1 1 d G . . . .
O11 O 0.3061(2) 0.6390(2) 0.84772(18) 0.0293(6) Uani 1 1 d . . . . .
H11A H 0.3179 0.6684 0.8816 0.044 Uiso 1 1 d G . . . .
H11B H 0.3654 0.6229 0.8208 0.044 Uiso 1 1 d G . . . .
N19 N 0.6359(3) 0.8386(3) 0.7968(2) 0.0357(9) Uani 1 1 d . . . . .
H19A H 0.6989 0.8006 0.8253 0.043 Uiso 1 1 calc R . . . .
C37 C 0.6721(4) 0.8650(4) 0.7104(3) 0.0440(12) Uani 1 1 d . . . . .
H37A H 0.6120 0.9045 0.6803 0.053 Uiso 1 1 calc R . . . .
H37B H 0.7210 0.9057 0.7043 0.053 Uiso 1 1 calc R . . . .
C38 C 0.7244(6) 0.7773(5) 0.6756(4) 0.071(2) Uani 1 1 d . . . . .
H38A H 0.7573 0.7983 0.6228 0.106 Uiso 1 1 calc GR . . . .
H38B H 0.6730 0.7439 0.6713 0.106 Uiso 1 1 calc GR . . . .
H38C H 0.7771 0.7325 0.7099 0.106 Uiso 1 1 calc GR . . . .
C39 C 0.5636(4) 0.7734(3) 0.8136(3) 0.0406(11) Uani 1 1 d . . . . .
H39A H 0.5975 0.7144 0.7922 0.049 Uiso 1 1 calc R . . . .
H39B H 0.5506 0.7522 0.8716 0.049 Uiso 1 1 calc R . . . .
C40 C 0.4617(5) 0.8226(4) 0.7778(4) 0.0536(14) Uani 1 1 d . . . . .
H40A H 0.4739 0.8432 0.7202 0.080 Uiso 1 1 calc GR . . . .
H40B H 0.4265 0.8799 0.8001 0.080 Uiso 1 1 calc GR . . . .
H40C H 0.4183 0.7769 0.7900 0.080 Uiso 1 1 calc GR . . . .
C41 C 0.5926(4) 0.9294(3) 0.8289(3) 0.0389(11) Uani 1 1 d . . . . .
H41A H 0.5354 0.9729 0.7972 0.047 Uiso 1 1 calc R . . . .
H41B H 0.6472 0.9641 0.8220 0.047 Uiso 1 1 calc R . . . .
C42 C 0.5529(4) 0.9113(4) 0.9150(3) 0.0440(12) Uani 1 1 d . . . . .
H42A H 0.4901 0.8888 0.9210 0.066 Uiso 1 1 calc GR . . . .
H42B H 0.5369 0.9720 0.9339 0.066 Uiso 1 1 calc GR . . . .
H42C H 0.6057 0.8614 0.9462 0.066 Uiso 1 1 calc GR . . . .
N20 N 0.2513(3) 0.4748(3) 0.9324(2) 0.0312(8) Uani 1 1 d . . . . .
H20A H 0.2747 0.5334 0.9021 0.037 Uiso 1 1 calc R . . . .
C43 C 0.3404(4) 0.4053(4) 0.9762(3) 0.0425(12) Uani 1 1 d . . . . .
H43A H 0.3952 0.3786 0.9374 0.051 Uiso 1 1 calc R . . . .
H43B H 0.3167 0.3501 1.0114 0.051 Uiso 1 1 calc R . . . .
C44 C 0.3855(4) 0.4521(4) 1.0252(3) 0.0428(12) Uani 1 1 d . . . . .
H44A H 0.4026 0.5108 0.9918 0.064 Uiso 1 1 calc GR . . . .
H44B H 0.4483 0.4060 1.0469 0.064 Uiso 1 1 calc GR . . . .
H44C H 0.3349 0.4700 1.0688 0.064 Uiso 1 1 calc GR . . . .
C45 C 0.2247(4) 0.4279(4) 0.8725(4) 0.0474(13) Uani 1 1 d . . . . .
H45A H 0.2253 0.3593 0.8976 0.057 Uiso 1 1 calc R . . . .
H45B H 0.1540 0.4627 0.8567 0.057 Uiso 1 1 calc R . . . .
C46 C 0.2991(5) 0.4299(4) 0.7999(4) 0.0519(14) Uani 1 1 d . . . . .
H46A H 0.2792 0.3988 0.7631 0.078 Uiso 1 1 calc GR . . . .
H46B H 0.3690 0.3946 0.8150 0.078 Uiso 1 1 calc GR . . . .
H46C H 0.2975 0.4977 0.7740 0.078 Uiso 1 1 calc GR . . . .
C47 C 0.1599(4) 0.5090(4) 0.9869(3) 0.0405(11) Uani 1 1 d . . . . .
H47A H 0.1842 0.5231 1.0324 0.049 Uiso 1 1 calc R . . . .
H47B H 0.1254 0.4557 1.0079 0.049 Uiso 1 1 calc R . . . .
C48 C 0.0819(3) 0.5990(3) 0.9480(3) 0.0346(10) Uani 1 1 d . . . . .
H48A H 0.0544 0.5845 0.9048 0.052 Uiso 1 1 calc GR . . . .
H48B H 0.1156 0.6519 0.9266 0.052 Uiso 1 1 calc GR . . . .
H48C H 0.0253 0.6187 0.9872 0.052 Uiso 1 1 calc GR . . . .
N21 N 0.8594(4) 0.1721(3) 0.3617(3) 0.0441(10) Uani 1 1 d . . . . .
H21A H 0.8187 0.1500 0.4120 0.053 Uiso 1 1 calc R . . . .
C49 C 0.8540(6) 0.2766(5) 0.3569(4) 0.0600(16) Uani 1 1 d . . . . .
H49A H 0.7804 0.3142 0.3584 0.072 Uiso 1 1 calc R . . . .
H49B H 0.8831 0.2811 0.4042 0.072 Uiso 1 1 calc R . . . .
C50 C 0.9101(7) 0.3226(5) 0.2844(4) 0.070(2) Uani 1 1 d . . . . .
H50A H 0.8840 0.3161 0.2372 0.106 Uiso 1 1 calc GR . . . .
H50B H 0.9842 0.2901 0.2849 0.106 Uiso 1 1 calc GR . . . .
H50C H 0.8990 0.3919 0.2835 0.106 Uiso 1 1 calc GR . . . .
C51 C 1.0246(6) 0.1111(6) 0.4293(5) 0.077(2) Uani 1 1 d . . . . .
H51A H 1.0412 0.1743 0.4161 0.115 Uiso 1 1 calc GR . . . .
H51B H 1.0888 0.0585 0.4332 0.115 Uiso 1 1 calc GR . . . .
H51C H 0.9827 0.1045 0.4801 0.115 Uiso 1 1 calc GR . . . .
C52 C 0.9660(5) 0.1051(5) 0.3665(4) 0.0621(16) Uani 1 1 d . . . . .
H52A H 0.9609 0.0372 0.3753 0.075 Uiso 1 1 calc R . . . .
H52B H 1.0058 0.1197 0.3147 0.075 Uiso 1 1 calc R . . . .
C53 C 0.8072(5) 0.1618(5) 0.2950(4) 0.0535(14) Uani 1 1 d . . . . .
H53A H 0.7421 0.2143 0.2880 0.064 Uiso 1 1 calc R . . . .
H53B H 0.8525 0.1714 0.2454 0.064 Uiso 1 1 calc R . . . .
C54 C 0.7832(6) 0.0683(5) 0.3064(4) 0.0693(18) Uani 1 1 d . . . . .
H54A H 0.7454 0.0694 0.2623 0.104 Uiso 1 1 calc GR . . . .
H54B H 0.7404 0.0566 0.3563 0.104 Uiso 1 1 calc GR . . . .
H54C H 0.8475 0.0160 0.3081 0.104 Uiso 1 1 calc GR . . . .

loop_
_atom_site_aniso_label
_atom_site_aniso_U_11
_atom_site_aniso_U_22
_atom_site_aniso_U_33
_atom_site_aniso_U_23
_atom_site_aniso_U_13
_atom_site_aniso_U_12
Dy1 0.02305(12) 0.01391(11) 0.02328(12) -0.00076(8) -0.00336(8) -0.00606(8)
O1 0.0268(15) 0.0179(13) 0.0319(15) -0.0067(12) -0.0068(12) -0.0044(11)
O2 0.0392(18) 0.0234(15) 0.0419(18) -0.0086(13) -0.0122(14) -0.0083(13)
O3 0.0441(18) 0.0148(14) 0.0424(18) -0.0072(13) -0.0062(15) -0.0072(12)
O4 0.0335(16) 0.0304(16) 0.0246(14) -0.0048(12) -0.0019(12) -0.0151(13)
O5 0.059(2) 0.069(3) 0.0379(19) -0.0233(18) 0.0122(17) -0.037(2)
O6 0.103(4) 0.088(3) 0.043(2) -0.040(2) 0.026(2) -0.065(3)
O7 0.0267(15) 0.0202(14) 0.0248(14) -0.0003(11) -0.0033(11) -0.0027(11)
O8 0.0403(19) 0.0318(18) 0.0384(18) -0.0015(14) -0.0017(15) 0.0065(14)
O9 0.045(2) 0.046(2) 0.042(2) -0.0095(17) 0.0086(17) 0.0109(17)
N1 0.0236(17) 0.0144(15) 0.0295(18) -0.0036(13) -0.0035(14) -0.0043(13)
N2 0.0256(17) 0.0146(16) 0.0341(19) -0.0015(14) -0.0063(15) -0.0024(13)
N3 0.0301(18) 0.0138(16) 0.0322(19) -0.0022(14) -0.0039(15) -0.0070(13)
N4 0.0293(18) 0.0126(15) 0.0286(18) -0.0021(13) -0.0037(14) -0.0066(13)
N5 0.0241(17) 0.0138(15) 0.0263(17) -0.0030(13) -0.0017(13) -0.0056(13)
N6 0.0222(16) 0.0151(15) 0.0205(16) -0.0038(12) 0.0006(13) -0.0055(12)
N7 0.0244(17) 0.0199(17) 0.0272(17) -0.0057(14) -0.0035(14) -0.0034(13)
N8 0.0318(19) 0.0224(17) 0.0275(18) -0.0074(14) -0.0038(15) -0.0055(14)
N9 0.038(2) 0.0217(18) 0.0249(18) -0.0039(14) -0.0019(15) -0.0078(15)
N10 0.0299(19) 0.0235(18) 0.0267(18) -0.0049(14) 0.0028(15) -0.0078(14)
N11 0.0277(18) 0.0198(17) 0.0236(17) -0.0026(13) -0.0006(14) -0.0045(13)
N12 0.0242(17) 0.0172(16) 0.0233(17) -0.0028(13) -0.0020(13) -0.0038(13)
N13 0.0219(17) 0.0244(18) 0.0269(18) -0.0035(14) 0.0008(14) -0.0060(13)
N14 0.0257(18) 0.032(2) 0.0329(19) -0.0063(16) 0.0030(15) -0.0069(15)
N15 0.0290(19) 0.0268(19) 0.034(2) -0.0023(16) 0.0017(16) -0.0004(15)
N16 0.034(2) 0.0190(17) 0.0304(19) 0.0040(14) 0.0021(16) 0.0008(14)
N17 0.0238(17) 0.0189(17) 0.0301(18) -0.0004(14) -0.0048(14) -0.0003(13)
N18 0.0225(17) 0.0207(17) 0.0254(17) -0.0026(13) -0.0028(13) -0.0079(13)
C1 0.0214(19) 0.0151(18) 0.0225(19) -0.0012(15) -0.0004(15) -0.0052(14)
C2 0.025(2) 0.0155(18) 0.025(2) -0.0041(15) -0.0015(16) -0.0063(15)
C3 0.027(2) 0.0139(18) 0.0224(19) -0.0012(15) -0.0008(16) -0.0058(15)
C4 0.031(2) 0.0151(19) 0.029(2) -0.0042(16) -0.0007(17) -0.0073(16)
C5 0.032(2) 0.0123(18) 0.033(2) -0.0022(16) -0.0030(18) -0.0035(16)
C6 0.029(2) 0.0154(19) 0.029(2) -0.0024(16) -0.0034(17) -0.0037(16)
C7 0.033(2) 0.019(2) 0.040(2) -0.0006(18) -0.0115(19) -0.0010(17)
C8 0.035(2) 0.027(2) 0.038(3) -0.0012(19) -0.013(2) -0.0036(18)
C9 0.031(2) 0.028(2) 0.035(2) -0.0051(19) -0.0111(19) -0.0081(18)
C10 0.028(2) 0.0176(19) 0.030(2) -0.0016(16) -0.0048(17) -0.0050(16)
C11 0.0235(19) 0.0155(18) 0.025(2) -0.0015(15) -0.0032(16) -0.0032(15)
C12 0.036(2) 0.018(2) 0.031(2) -0.0046(17) -0.0015(18) -0.0085(17)
C13 0.026(2) 0.0156(18) 0.026(2) -0.0027(15) -0.0020(16) -0.0035(15)
C14 0.030(2) 0.0191(19) 0.028(2) -0.0050(16) -0.0042(17) -0.0073(16)
C15 0.032(2) 0.026(2) 0.027(2) -0.0062(17) -0.0060(17) -0.0097(17)
C16 0.047(3) 0.034(2) 0.027(2) -0.0088(19) -0.001(2) -0.019(2)
C17 0.056(3) 0.039(3) 0.028(2) -0.006(2) -0.007(2) -0.026(2)
C18 0.041(3) 0.024(2) 0.032(2) 0.0023(18) -0.0091(19) -0.0157(19)
C19 0.047(3) 0.042(3) 0.040(3) -0.002(2) -0.014(2) -0.021(2)
C20 0.038(3) 0.041(3) 0.056(3) 0.000(2) -0.015(2) -0.020(2)
C21 0.032(3) 0.044(3) 0.052(3) -0.011(2) 0.001(2) -0.016(2)
C22 0.033(2) 0.032(2) 0.038(2) -0.007(2) -0.004(2) -0.0114(19)
C23 0.031(2) 0.018(2) 0.033(2) -0.0026(17) -0.0082(18) -0.0068(16)
C24 0.060(3) 0.047(3) 0.034(3) -0.015(2) 0.003(2) -0.027(3)
C25 0.025(2) 0.020(2) 0.030(2) -0.0019(17) -0.0016(17) -0.0056(16)
C26 0.024(2) 0.023(2) 0.025(2) -0.0064(16) -0.0001(16) -0.0073(16)
C27 0.024(2) 0.024(2) 0.028(2) -0.0084(17) -0.0006(16) -0.0089(16)
C28 0.027(2) 0.028(2) 0.030(2) -0.0105(18) 0.0002(17) -0.0046(17)
C29 0.029(2) 0.029(2) 0.029(2) -0.0104(18) 0.0028(17) -0.0077(17)
C30 0.029(2) 0.030(2) 0.027(2) -0.0071(18) -0.0017(17) -0.0108(18)
C31 0.035(2) 0.037(2) 0.025(2) -0.0063(18) 0.0013(18) -0.0158(19)
C32 0.040(3) 0.037(3) 0.025(2) 0.0011(19) -0.0044(19) -0.014(2)
C33 0.033(2) 0.034(2) 0.032(2) 0.0034(19) -0.0070(19) -0.0077(19)
C34 0.031(2) 0.030(2) 0.029(2) -0.0008(18) -0.0040(18) -0.0063(18)
C35 0.026(2) 0.026(2) 0.027(2) -0.0056(17) -0.0022(17) -0.0090(16)
C36 0.039(3) 0.025(2) 0.036(2) -0.0063(19) 0.002(2) 0.0001(19)
O10 0.0382(18) 0.0207(15) 0.053(2) -0.0137(15) -0.0006(15) -0.0082(13)
O11 0.0292(16) 0.0318(16) 0.0279(15) -0.0105(13) 0.0010(12) -0.0074(13)
N19 0.042(2) 0.0257(19) 0.036(2) -0.0029(16) -0.0028(17) -0.0078(16)
C37 0.054(3) 0.035(3) 0.035(3) 0.002(2) 0.003(2) -0.009(2)
C38 0.106(6) 0.044(3) 0.039(3) -0.002(3) 0.016(3) -0.003(3)
C39 0.055(3) 0.027(2) 0.041(3) -0.003(2) -0.004(2) -0.017(2)
C40 0.062(4) 0.047(3) 0.059(4) -0.006(3) -0.012(3) -0.026(3)
C41 0.040(3) 0.029(2) 0.048(3) -0.010(2) -0.004(2) -0.008(2)
C42 0.040(3) 0.046(3) 0.051(3) -0.018(2) 0.000(2) -0.015(2)
N20 0.0227(18) 0.0261(19) 0.042(2) -0.0059(16) -0.0028(16) -0.0036(14)
C43 0.036(3) 0.030(3) 0.056(3) -0.006(2) -0.005(2) -0.002(2)
C44 0.036(3) 0.031(3) 0.056(3) -0.009(2) -0.013(2) 0.004(2)
C45 0.036(3) 0.042(3) 0.071(4) -0.025(3) -0.008(3) -0.008(2)
C46 0.050(3) 0.053(3) 0.061(4) -0.031(3) -0.013(3) -0.006(3)
C47 0.031(2) 0.038(3) 0.047(3) -0.008(2) 0.008(2) -0.008(2)
C48 0.026(2) 0.036(3) 0.041(3) -0.011(2) -0.0027(19) -0.0034(18)
N21 0.051(3) 0.047(3) 0.035(2) -0.0099(19) 0.0000(19) -0.015(2)
C49 0.083(5) 0.053(4) 0.049(3) -0.011(3) 0.004(3) -0.028(3)
C50 0.114(6) 0.057(4) 0.049(4) -0.006(3) 0.000(4) -0.044(4)
C51 0.073(5) 0.092(6) 0.070(5) -0.026(4) -0.012(4) -0.017(4)
C52 0.060(4) 0.069(4) 0.054(4) -0.010(3) -0.006(3) -0.012(3)
C53 0.056(4) 0.057(4) 0.049(3) -0.014(3) -0.009(3) -0.012(3)
C54 0.072(5) 0.075(5) 0.073(5) -0.031(4) -0.007(4) -0.024(4)

loop_
_atom_type_symbol
_atom_type_description
_atom_type_scat_dispersion_real
_atom_type_scat_dispersion_imag
_atom_type_scat_source
C C 0.0181 0.0091 'International Tables Vol C Tables 4.2.6.8 and 6.1.1.4'
H H 0.0000 0.0000 'International Tables Vol C Tables 4.2.6.8 and 6.1.1.4'
Dy Dy -9.8046 9.8477 'International Tables Vol C Tables 4.2.6.8 and 6.1.1.4'
N N 0.0311 0.0180 'International Tables Vol C Tables 4.2.6.8 and 6.1.1.4'
O O 0.0492 0.0322 'International Tables Vol C Tables 4.2.6.8 and 6.1.1.4'

loop_
_geom_angle_atom_site_label_1
_geom_angle_atom_site_label_2
_geom_angle_atom_site_label_3
_geom_angle
_geom_angle_site_symmetry_1
_geom_angle_site_symmetry_3
_geom_angle_publ_flag
O1 Dy1 N1 126.82(10) . . ?
O1 Dy1 N6 63.93(9) . . ?
O1 Dy1 N7 83.44(10) . . ?
O1 Dy1 N12 76.17(10) . . ?
O1 Dy1 N13 147.81(11) . . ?
O1 Dy1 N18 138.36(10) . . ?
O4 Dy1 O1 77.17(10) . . ?
O4 Dy1 O7 76.32(10) . . ?
O4 Dy1 N1 147.47(11) . . ?
O4 Dy1 N6 134.16(10) . . ?
O4 Dy1 N7 125.25(11) . . ?
O4 Dy1 N12 63.50(10) . . ?
O4 Dy1 N13 91.82(11) . . ?
O4 Dy1 N18 73.47(10) . . ?
O7 Dy1 O1 81.06(10) . . ?
O7 Dy1 N1 85.58(11) . . ?
O7 Dy1 N6 74.63(10) . . ?
O7 Dy1 N7 149.50(10) . . ?
O7 Dy1 N12 137.10(10) . . ?
O7 Dy1 N13 126.09(10) . . ?
O7 Dy1 N18 63.84(10) . . ?
N1 Dy1 N6 62.89(10) . . ?
N1 Dy1 N12 136.93(11) . . ?
N1 Dy1 N18 74.32(11) . . ?
N6 Dy1 N12 123.90(10) . . ?
N6 Dy1 N18 121.60(10) . . ?
N7 Dy1 N1 82.94(11) . . ?
N7 Dy1 N6 74.98(11) . . ?
N7 Dy1 N12 62.27(11) . . ?
N7 Dy1 N13 78.48(11) . . ?
N7 Dy1 N18 137.94(11) . . ?
N13 Dy1 N1 77.19(11) . . ?
N13 Dy1 N6 134.00(11) . . ?
N13 Dy1 N12 71.88(11) . . ?
N13 Dy1 N18 62.37(11) . . ?
N18 Dy1 N12 114.48(10) . . ?
C3 O1 Dy1 125.3(2) . . ?
C15 O4 Dy1 126.4(3) . . ?
C27 O7 Dy1 124.6(2) . . ?
N2 N1 Dy1 137.8(3) . . ?
N2 N1 C1 104.7(3) . . ?
C1 N1 Dy1 117.4(2) . . ?
N3 N2 N1 108.9(3) . . ?
N2 N3 N4 110.6(3) . . ?
C1 N4 N3 103.4(3) . . ?
N6 N5 C1 110.7(3) . . ?
N5 N6 Dy1 123.0(2) . . ?
N5 N6 C2 118.9(3) . . ?
C2 N6 Dy1 118.0(2) . . ?
N8 N7 Dy1 136.3(3) . . ?
C13 N7 Dy1 119.1(3) . . ?
C13 N7 N8 104.5(3) . . ?
N9 N8 N7 108.5(3) . . ?
N8 N9 N10 110.6(3) . . ?
C13 N10 N9 104.6(3) . . ?
N12 N11 C13 110.6(3) . . ?
N11 N12 Dy1 122.6(3) . . ?
N11 N12 C14 120.5(3) . . ?
C14 N12 Dy1 116.9(3) . . ?
N14 N13 Dy1 136.1(3) . . ?
C25 N13 Dy1 117.8(3) . . ?
C25 N13 N14 105.0(3) . . ?
N15 N14 N13 108.6(3) . . ?
N14 N15 N16 110.5(3) . . ?
C25 N16 N15 104.3(3) . . ?
N18 N17 C25 110.3(3) . . ?
N17 N18 Dy1 123.2(3) . . ?
N17 N18 C26 120.0(3) . . ?
C26 N18 Dy1 116.8(2) . . ?
N1 C1 N5 125.6(3) . . ?
N4 C1 N1 112.4(3) . . ?
N4 C1 N5 122.0(3) . . ?
N6 C2 C3 112.0(3) . . ?
N6 C2 C11 127.6(3) . . ?
C3 C2 C11 120.3(3) . . ?
O1 C3 C2 120.7(3) . . ?
O1 C3 C4 119.1(3) . . ?
C2 C3 C4 120.1(4) . . ?
C3 C4 C12 121.6(4) . . ?
C5 C4 C3 119.5(4) . . ?
C5 C4 C12 118.9(4) . . ?
C4 C5 C6 122.2(4) . . ?
C5 C6 C11 120.0(4) . . ?
C7 C6 C5 119.9(4) . . ?
C7 C6 C11 120.0(4) . . ?
C8 C7 C6 121.2(4) . . ?
C7 C8 C9 119.1(4) . . ?
C10 C9 C8 121.5(4) . . ?
C9 C10 C11 120.6(4) . . ?
C6 C11 C2 117.6(4) . . ?
C10 C11 C2 124.9(3) . . ?
C10 C11 C6 117.4(4) . . ?
O2 C12 C4 116.0(3) . . ?
O3 C12 O2 121.1(4) . . ?
O3 C12 C4 122.9(4) . . ?
N7 C13 N11 125.1(4) . . ?
N10 C13 N7 111.9(4) . . ?
N10 C13 N11 123.0(4) . . ?
N12 C14 C15 110.9(4) . . ?
N12 C14 C23 128.4(4) . . ?
C15 C14 C23 120.6(4) . . ?
O4 C15 C14 121.6(4) . . ?
O4 C15 C16 118.6(4) . . ?
C14 C15 C16 119.8(4) . . ?
C15 C16 C24 119.8(4) . . ?
C17 C16 C15 118.9(4) . . ?
C17 C16 C24 121.2(4) . . ?
C16 C17 C18 122.5(4) . . ?
C17 C18 C23 120.1(4) . . ?
C19 C18 C17 120.0(4) . . ?
C19 C18 C23 119.9(4) . . ?
C20 C19 C18 120.7(5) . . ?
C19 C20 C21 119.2(5) . . ?
C22 C21 C20 122.0(5) . . ?
C21 C22 C23 120.6(5) . . ?
C18 C23 C14 117.3(4) . . ?
C22 C23 C14 125.2(4) . . ?
C22 C23 C18 117.5(4) . . ?
O5 C24 C16 117.6(4) . . ?
O6 C24 O5 119.6(5) . . ?
O6 C24 C16 122.8(5) . . ?
N13 C25 N17 125.6(4) . . ?
N16 C25 N13 111.5(4) . . ?
N16 C25 N17 122.8(4) . . ?
N18 C26 C27 111.3(3) . . ?
N18 C26 C35 127.3(4) . . ?
C27 C26 C35 121.4(4) . . ?
O7 C27 C26 121.6(4) . . ?
O7 C27 C28 118.8(4) . . ?
C26 C27 C28 119.6(4) . . ?
C27 C28 C36 121.5(4) . . ?
C29 C28 C27 119.0(4) . . ?
C29 C28 C36 119.5(4) . . ?
C28 C29 C30 122.7(4) . . ?
C29 C30 C35 120.1(4) . . ?
C31 C30 C29 119.9(4) . . ?
C31 C30 C35 120.0(4) . . ?
C32 C31 C30 121.0(4) . . ?
C31 C32 C33 119.2(4) . . ?
C34 C33 C32 121.6(4) . . ?
C33 C34 C35 120.7(4) . . ?
C30 C35 C26 117.2(4) . . ?
C34 C35 C26 125.5(4) . . ?
C34 C35 C30 117.4(4) . . ?
O8 C36 C28 116.6(4) . . ?
O9 C36 O8 121.3(4) . . ?
O9 C36 C28 122.1(4) . . ?
C37 N19 C39 113.6(4) . . ?
C41 N19 C37 110.0(4) . . ?
C41 N19 C39 113.2(4) . . ?
C38 C37 N19 113.1(4) . . ?
C40 C39 N19 113.0(4) . . ?
N19 C41 C42 114.3(4) . . ?
C43 N20 C45 109.4(4) . . ?
C47 N20 C43 112.4(4) . . ?
C47 N20 C45 112.2(4) . . ?
N20 C43 C44 113.1(4) . . ?
C46 C45 N20 112.3(4) . . ?
N20 C47 C48 113.6(4) . . ?
C49 N21 C53 111.1(5) . . ?
C52 N21 C49 114.5(5) . . ?
C52 N21 C53 111.0(4) . . ?
C50 C49 N21 114.1(5) . . ?
C51 C52 N21 115.2(6) . . ?
C54 C53 N21 114.9(5) . . ?

loop_
_geom_bond_atom_site_label_1
_geom_bond_atom_site_label_2
_geom_bond_distance
_geom_bond_site_symmetry_2
_geom_bond_publ_flag
Dy1 O1 2.331(3) . ?
Dy1 O4 2.306(3) . ?
Dy1 O7 2.310(3) . ?
Dy1 N1 2.455(3) . ?
Dy1 N6 2.582(3) . ?
Dy1 N7 2.438(3) . ?
Dy1 N12 2.622(3) . ?
Dy1 N13 2.454(3) . ?
Dy1 N18 2.604(3) . ?
O1 C3 1.315(5) . ?
O2 C12 1.331(5) . ?
O3 C12 1.221(5) . ?
O4 C15 1.306(5) . ?
O5 C24 1.313(6) . ?
O6 C24 1.227(6) . ?
O7 C27 1.315(5) . ?
O8 C36 1.324(6) . ?
O9 C36 1.215(6) . ?
N1 N2 1.341(5) . ?
N1 C1 1.341(5) . ?
N2 N3 1.314(5) . ?
N3 N4 1.351(5) . ?
N4 C1 1.333(5) . ?
N5 N6 1.279(4) . ?
N5 C1 1.395(5) . ?
N6 C2 1.384(5) . ?
N7 N8 1.352(5) . ?
N7 C13 1.346(5) . ?
N8 N9 1.313(5) . ?
N9 N10 1.338(5) . ?
N10 C13 1.324(5) . ?
N11 N12 1.275(5) . ?
N11 C13 1.397(5) . ?
N12 C14 1.390(5) . ?
N13 N14 1.348(5) . ?
N13 C25 1.341(5) . ?
N14 N15 1.309(5) . ?
N15 N16 1.344(5) . ?
N16 C25 1.333(5) . ?
N17 N18 1.275(5) . ?
N17 C25 1.393(5) . ?
N18 C26 1.387(5) . ?
C2 C3 1.413(5) . ?
C2 C11 1.444(5) . ?
C3 C4 1.430(5) . ?
C4 C5 1.367(6) . ?
C4 C12 1.486(6) . ?
C5 C6 1.418(6) . ?
C6 C7 1.411(6) . ?
C6 C11 1.434(5) . ?
C7 C8 1.366(6) . ?
C8 C9 1.402(6) . ?
C9 C10 1.384(6) . ?
C10 C11 1.412(6) . ?
C14 C15 1.413(6) . ?
C14 C23 1.444(6) . ?
C15 C16 1.437(6) . ?
C16 C17 1.361(7) . ?
C16 C24 1.483(7) . ?
C17 C18 1.422(7) . ?
C18 C19 1.413(7) . ?
C18 C23 1.430(6) . ?
C19 C20 1.369(8) . ?
C20 C21 1.386(8) . ?
C21 C22 1.375(7) . ?
C22 C23 1.405(7) . ?
C26 C27 1.409(6) . ?
C26 C35 1.445(6) . ?
C27 C28 1.441(6) . ?
C28 C29 1.367(6) . ?
C28 C36 1.490(6) . ?
C29 C30 1.417(6) . ?
C30 C31 1.414(6) . ?
C30 C35 1.431(6) . ?
C31 C32 1.367(7) . ?
C32 C33 1.395(7) . ?
C33 C34 1.383(6) . ?
C34 C35 1.409(6) . ?
N19 C37 1.507(6) . ?
N19 C39 1.508(6) . ?
N19 C41 1.503(6) . ?
C37 C38 1.506(8) . ?
C39 C40 1.508(8) . ?
C41 C42 1.507(7) . ?
N20 C43 1.503(6) . ?
N20 C45 1.521(6) . ?
N20 C47 1.492(6) . ?
C43 C44 1.505(7) . ?
C45 C46 1.499(8) . ?
C47 C48 1.511(7) . ?
N21 C49 1.496(7) . ?
N21 C52 1.495(8) . ?
N21 C53 1.508(7) . ?
C49 C50 1.492(9) . ?
C51 C52 1.479(9) . ?
C53 C54 1.459(9) . ?
